data_7160525
loop_
_publ_author_name
'Qin, Hui'
'Wei, Guo-Liang'
'Xie, Wen-Geng'
'Mao, Xiao-Hong'
'Wang, Fu-Wei'
'Bao, Mei-Hua'
'Zheng, Xiao-Wei'
'Zhang, Yi-Wen'
'Huang, Ping'

_publ_section_title
;
 Direct C-H fluorination/heteroarylation of oxindoles with
 quinoxalin-2(1<i>H</i>)-ones using Selectfluor.
;
_journal_issue 22
_journal_name_full 'Organic &amp; biomolecular chemistry'
_journal_page_first 5390
_journal_page_last 5395
_journal_paper_doi 10.1039/d5ob00427f
_journal_volume 23
_journal_year 2025
_chemical_formula_moiety 'C18 H14 F N3 O2, H2 O'
_chemical_formula_sum 'C18 H16 F N3 O3'
_chemical_formula_weight 341.34
_space_group_crystal_system monoclinic
_space_group_IT_number 15
_space_group_name_Hall '-C 2yc'
_space_group_name_H-M_alt 'C 1 2/c 1'
_atom_sites_solution_hydrogens mixed
_atom_sites_solution_primary dual
_audit_creation_date 2024-01-17
_audit_creation_method
;
Olex2 1.5
(compiled 2022.04.07 svn.rca3783a0 for OlexSys, GUI svn.r6498)
;
_audit_update_record
;
2024-01-18 deposited with the CCDC.	2025-04-30 downloaded from the CCDC.
;
_cell_angle_alpha 90
_cell_angle_beta 100.14(2)
_cell_angle_gamma 90
_cell_formula_units_Z 8
_cell_length_a 24.355(17)
_cell_length_b 8.370(6)
_cell_length_c 15.766(12)
_cell_measurement_reflns_used 4216
_cell_measurement_temperature 193.00
_cell_measurement_theta_max 51.57
_cell_measurement_theta_min 4.87
_cell_volume 3164(4)
_computing_cell_refinement 'SAINT V8.40B (Bruker, 2019)'
_computing_data_collection 'APEX5 V2023.9-2 (Bruker, 2023)'
_computing_data_reduction 'SAINT V8.40B (Bruker, 2019)'
_computing_molecular_graphics 'Olex2 1.5 (Dolomanov et al., 2009)'
_computing_publication_material 'Olex2 1.5 (Dolomanov et al., 2009)'
_computing_structure_refinement 'SHELXL 2019/3 (Sheldrick, 2015)'
_computing_structure_solution 'SHELXT 2018/2 (Sheldrick, 2018)'
_diffrn_ambient_temperature 193.00
_diffrn_detector CPAD
_diffrn_detector_area_resol_mean 7.41
_diffrn_detector_type 'Bruker PHOTON II'
_diffrn_measured_fraction_theta_full 0.996
_diffrn_measured_fraction_theta_max 0.968
_diffrn_measurement_device 'four-circle diffractometer'
_diffrn_measurement_device_type 'Bruker D8 VENTURE Metaljet PHOTON II'
_diffrn_measurement_method '\w and \f shutterless scans'
_diffrn_measurement_specimen_support 'nylon loop'
_diffrn_radiation_monochromator 'Helios Multi-layer Optic'
_diffrn_radiation_probe x-ray
_diffrn_radiation_type GaK\a
_diffrn_radiation_wavelength 1.34139
_diffrn_reflns_av_R_equivalents 0.0814
_diffrn_reflns_av_unetI/netI 0.0722
_diffrn_reflns_Laue_measured_fraction_full 0.996
_diffrn_reflns_Laue_measured_fraction_max 0.968
_diffrn_reflns_limit_h_max 26
_diffrn_reflns_limit_h_min -31
_diffrn_reflns_limit_k_max 10
_diffrn_reflns_limit_k_min -10
_diffrn_reflns_limit_l_max 20
_diffrn_reflns_limit_l_min -19
_diffrn_reflns_number 17700
_diffrn_reflns_point_group_measured_fraction_full 0.996
_diffrn_reflns_point_group_measured_fraction_max 0.968
_diffrn_reflns_theta_full 53.594
_diffrn_reflns_theta_max 60.748
_diffrn_reflns_theta_min 4.869
_diffrn_source MetalJet
_diffrn_source_current 2.85
_diffrn_source_power 0.1986735
_diffrn_source_type 'Liquid Metal source'
_diffrn_source_voltage 69.71
_diffrn_standards_number 0
_exptl_absorpt_coefficient_mu 0.573
_exptl_absorpt_correction_T_max 0.7518
_exptl_absorpt_correction_T_min 0.5486
_exptl_absorpt_correction_type multi-scan
_exptl_absorpt_process_details
;
SADABS-2016/2 (Bruker,2016/2) was used for absorption correction.
wR2(int) was 0.1528 before and 0.0902 after correction.
The Ratio of minimum to maximum transmission is 0.7297.
The \l/2 correction factor is Not present.
;
_exptl_crystal_density_diffrn 1.433
_exptl_crystal_description block
_exptl_crystal_F_000 1424
_exptl_crystal_size_max 0.12
_exptl_crystal_size_mid 0.1
_exptl_crystal_size_min 0.09
_refine_diff_density_max 0.362
_refine_diff_density_min -0.308
_refine_diff_density_rms 0.077
_refine_ls_extinction_coef 0.0040(8)
_refine_ls_extinction_expression Fc^*^=kFc[1+0.001xFc^2^\l^3^/sin(2\q)]^-1/4^
_refine_ls_extinction_method 'SHELXL-2019/2 (Sheldrick 2019)'
_refine_ls_goodness_of_fit_ref 1.038
_refine_ls_hydrogen_treatment constr
_refine_ls_matrix_type full
_refine_ls_number_parameters 229
_refine_ls_number_reflns 3535
_refine_ls_number_restraints 0
_refine_ls_restrained_S_all 1.038
_refine_ls_R_factor_all 0.1329
_refine_ls_R_factor_gt 0.0885
_refine_ls_shift/su_max 0.000
_refine_ls_shift/su_mean 0.000
_refine_ls_structure_factor_coef Fsqd
_refine_ls_weighting_details 'w=1/[\s^2^(Fo^2^)+(0.1842P)^2^] where P=(Fo^2^+2Fc^2^)/3'
_refine_ls_weighting_scheme calc
_refine_ls_wR_factor_gt 0.2547
_refine_ls_wR_factor_ref 0.2953
_reflns_Friedel_coverage 0.000
_reflns_number_gt 1985
_reflns_number_total 3535
_reflns_threshold_expression 'I > 2\s(I)'
_cod_data_source_file d5ob00427f2.cif
_cod_data_source_block 240114lu_lgpz115096_0m
_cod_depositor_comments
;
The following automatic conversions were performed:

data item '_diffrn_radiation_probe' value 'X-ray' was changed to
'x-ray' in accordance with the
/home/data/users/saulius/crontab/automatic-downloads/rss-feeds/RSC/lib/dictionaries/cif_core.dic
dictionary named 'cif_core.dic' version 2.4.2 last updated on
2011-04-26.

Automatic conversion script
Id: cif_fix_values 8170 2020-07-09 18:12:32Z antanas 

 Adding full bibliography for 7160525.cif.
;
_cod_database_code 7160525
_shelx_shelxl_version_number 2019/3
_shelx_space_group_comment
;
The symmetry employed for this shelxl refinement is uniquely defined
by the following loop, which should always be used as a source of
symmetry information in preference to the above space-group names.
They are only intended as comments.
;
_shelx_estimated_absorpt_t_max 0.950
_shelx_estimated_absorpt_t_min 0.934
_olex2_refinement_description
;
1. Fixed Uiso
 At 1.2 times of:
  All C(H) groups, All N(H) groups
 At 1.5 times of:
  All C(H,H,H) groups, All O(H,H) groups
2.a Riding coordinates:
 O3(H3B,H3C)
2.b Aromatic/amide H refined with riding coordinates:
 N3(H3), C2(H2), C3(H3A), C4(H4), C5(H5), C14(H14), C15(H15), C16(H16)
2.c Idealised Me refined as rotating group:
 C7(H7A,H7B,H7C), C18(H18A,H18B,H18C)
;
_olex2_submission_special_instructions 'No special instructions were received'
_site XU

loop_
_space_group_symop_operation_xyz
'x, y, z'
'-x, y, -z+1/2'
'x+1/2, y+1/2, z'
'-x+1/2, y+1/2, -z+1/2'
'-x, -y, -z'
'x, -y, z-1/2'
'-x+1/2, -y+1/2, -z'
'x+1/2, -y+1/2, z-1/2'

loop_
_atom_site_label
_atom_site_type_symbol
_atom_site_fract_x
_atom_site_fract_y
_atom_site_fract_z
_atom_site_U_iso_or_equiv
_atom_site_adp_type
_atom_site_occupancy
_atom_site_site_symmetry_order
_atom_site_calc_flag
_atom_site_refinement_flags_posn
_atom_site_refinement_flags_adp
_atom_site_refinement_flags_occupancy
_atom_site_disorder_assembly
_atom_site_disorder_group
F1 F 0.53887(8) 0.4746(2) 0.59691(13) 0.0738(6) Uani 1 1 d . . . . .
O1 O 0.69448(11) 0.6834(3) 0.67707(16) 0.0744(8) Uani 1 1 d . . . . .
O2 O 0.58135(11) 0.7441(3) 0.51273(15) 0.0780(8) Uani 1 1 d . . . . .
N1 N 0.73717(12) 0.4471(3) 0.65403(17) 0.0659(8) Uani 1 1 d . . . . .
N2 N 0.63038(12) 0.3193(3) 0.59786(17) 0.0643(8) Uani 1 1 d . . . . .
N3 N 0.57164(13) 0.8382(3) 0.64581(18) 0.0677(8) Uani 1 1 d . . . . .
H3 H 0.565597 0.939735 0.633037 0.081 Uiso 1 1 calc R U . . .
C1 C 0.73147(16) 0.2903(4) 0.6211(2) 0.0666(9) Uani 1 1 d . . . . .
C2 C 0.77830(17) 0.1941(5) 0.6158(2) 0.0738(10) Uani 1 1 d . . . . .
H2 H 0.814970 0.233737 0.634719 0.089 Uiso 1 1 calc R U . . .
C3 C 0.77005(19) 0.0425(5) 0.5830(2) 0.0797(11) Uani 1 1 d . . . . .
H3A H 0.801536 -0.022533 0.579510 0.096 Uiso 1 1 calc R U . . .
C4 C 0.71671(17) -0.0189(4) 0.5547(2) 0.0734(10) Uani 1 1 d . . . . .
H4 H 0.712104 -0.124402 0.532386 0.088 Uiso 1 1 calc R U . . .
C5 C 0.67106(17) 0.0739(4) 0.5593(2) 0.0678(9) Uani 1 1 d . . . . .
H5 H 0.634666 0.032719 0.540004 0.081 Uiso 1 1 calc R U . . .
C6 C 0.67775(16) 0.2296(4) 0.5925(2) 0.0636(9) Uani 1 1 d . . . . .
C7 C 0.79250(16) 0.5136(5) 0.6879(3) 0.0789(10) Uani 1 1 d . . . . .
H7A H 0.814930 0.515749 0.642053 0.118 Uiso 1 1 calc R U . . .
H7B H 0.811095 0.446948 0.735534 0.118 Uiso 1 1 calc R U . . .
H7C H 0.788401 0.622519 0.708749 0.118 Uiso 1 1 calc R U . . .
C8 C 0.69130(15) 0.5420(4) 0.6541(2) 0.0661(9) Uani 1 1 d . . . . .
C9 C 0.63705(14) 0.4636(4) 0.6269(2) 0.0625(9) Uani 1 1 d . . . . .
C10 C 0.58608(15) 0.5606(4) 0.6364(2) 0.0644(9) Uani 1 1 d . . . . .
C11 C 0.58117(16) 0.7251(4) 0.5888(2) 0.0658(9) Uani 1 1 d . . . . .
C12 C 0.58101(15) 0.6066(4) 0.7271(2) 0.0643(9) Uani 1 1 d . . . . .
C13 C 0.57265(15) 0.7721(4) 0.7285(2) 0.0651(9) Uani 1 1 d . . . . .
C14 C 0.56597(16) 0.8529(5) 0.8022(2) 0.0715(10) Uani 1 1 d . . . . .
H14 H 0.560391 0.965168 0.802696 0.086 Uiso 1 1 calc R U . . .
C15 C 0.56791(16) 0.7594(5) 0.8762(2) 0.0752(10) Uani 1 1 d . . . . .
H15 H 0.564001 0.810301 0.928698 0.090 Uiso 1 1 calc R U . . .
C16 C 0.57529(16) 0.5958(5) 0.8758(2) 0.0716(10) Uani 1 1 d . . . . .
H16 H 0.575924 0.537000 0.927509 0.086 Uiso 1 1 calc R U . . .
C17 C 0.58189(15) 0.5148(4) 0.8000(2) 0.0697(9) Uani 1 1 d . . . . .
C18 C 0.5884(2) 0.3357(4) 0.7996(3) 0.0852(12) Uani 1 1 d . . . . .
H18A H 0.558123 0.288766 0.757894 0.128 Uiso 1 1 calc R U . . .
H18B H 0.587069 0.293542 0.857194 0.128 Uiso 1 1 calc R U . . .
H18C H 0.624340 0.308273 0.783487 0.128 Uiso 1 1 calc R U . . .
O3 O 0.52475(12) 0.1293(3) 0.58664(19) 0.0895(9) Uani 1 1 d . . . . .
H3B H 0.499105 0.174007 0.548637 0.134 Uiso 1 1 d R U . . .
H3C H 0.553135 0.193697 0.590907 0.134 Uiso 1 1 d R U . . .

loop_
_atom_site_aniso_label
_atom_site_aniso_U_11
_atom_site_aniso_U_22
_atom_site_aniso_U_33
_atom_site_aniso_U_23
_atom_site_aniso_U_13
_atom_site_aniso_U_12
F1 0.0717(14) 0.0682(12) 0.0789(13) -0.0058(9) 0.0060(10) -0.0006(9)
O1 0.0851(18) 0.0595(14) 0.0775(16) -0.0034(11) 0.0117(13) -0.0042(11)
O2 0.099(2) 0.0717(16) 0.0626(15) 0.0044(11) 0.0129(13) 0.0059(13)
N1 0.0678(19) 0.0673(17) 0.0620(16) -0.0038(12) 0.0094(13) -0.0018(13)
N2 0.071(2) 0.0599(16) 0.0616(16) 0.0022(12) 0.0098(13) 0.0032(12)
N3 0.080(2) 0.0565(15) 0.0670(17) 0.0006(12) 0.0138(14) 0.0037(13)
C1 0.077(3) 0.0649(19) 0.0577(18) 0.0041(14) 0.0116(16) 0.0030(16)
C2 0.071(2) 0.078(2) 0.072(2) 0.0005(17) 0.0092(18) 0.0057(17)
C3 0.084(3) 0.078(2) 0.076(2) 0.0019(18) 0.013(2) 0.0182(19)
C4 0.087(3) 0.0603(19) 0.073(2) 0.0032(16) 0.0146(19) 0.0082(17)
C5 0.077(2) 0.0606(19) 0.0654(19) 0.0038(14) 0.0126(17) 0.0000(16)
C6 0.070(2) 0.0629(18) 0.0578(17) 0.0045(14) 0.0113(15) 0.0010(15)
C7 0.071(3) 0.083(2) 0.081(2) -0.0065(19) 0.0088(18) -0.0069(18)
C8 0.073(2) 0.065(2) 0.0602(18) -0.0008(15) 0.0108(16) 0.0009(16)
C9 0.071(2) 0.0584(18) 0.0576(17) 0.0028(13) 0.0112(15) 0.0009(15)
C10 0.065(2) 0.0626(19) 0.0631(18) -0.0020(14) 0.0060(15) -0.0050(14)
C11 0.072(2) 0.0647(19) 0.0584(19) 0.0010(15) 0.0043(15) 0.0020(15)
C12 0.063(2) 0.0642(19) 0.0647(19) 0.0013(15) 0.0094(15) -0.0025(15)
C13 0.063(2) 0.068(2) 0.0641(19) -0.0035(15) 0.0089(15) 0.0006(15)
C14 0.073(2) 0.073(2) 0.069(2) -0.0091(16) 0.0146(17) 0.0000(17)
C15 0.070(3) 0.096(3) 0.060(2) -0.0105(19) 0.0128(16) -0.0028(19)
C16 0.072(2) 0.084(2) 0.0591(19) 0.0015(16) 0.0120(16) -0.0074(17)
C17 0.065(2) 0.076(2) 0.067(2) 0.0044(16) 0.0086(16) -0.0006(16)
C18 0.105(3) 0.073(2) 0.079(2) 0.0122(18) 0.018(2) -0.002(2)
O3 0.096(2) 0.0645(15) 0.102(2) 0.0122(13) 0.0036(16) 0.0020(13)

loop_
_atom_type_symbol
_atom_type_description
_atom_type_scat_dispersion_real
_atom_type_scat_dispersion_imag
_atom_type_scat_source
C C 0.0137 0.0067 'International Tables Vol C Tables 4.2.6.8 and 6.1.1.4'
H H 0.0000 0.0000 'International Tables Vol C Tables 4.2.6.8 and 6.1.1.4'
F F 0.0583 0.0400 'International Tables Vol C Tables 4.2.6.8 and 6.1.1.4'
N N 0.0241 0.0134 'International Tables Vol C Tables 4.2.6.8 and 6.1.1.4'
O O 0.0389 0.0241 'International Tables Vol C Tables 4.2.6.8 and 6.1.1.4'

loop_
_geom_angle_atom_site_label_1
_geom_angle_atom_site_label_2
_geom_angle_atom_site_label_3
_geom_angle
_geom_angle_site_symmetry_1
_geom_angle_site_symmetry_3
_geom_angle_publ_flag
C1 N1 C7 120.8(3) . . ?
C8 N1 C1 120.8(3) . . ?
C8 N1 C7 118.4(3) . . ?
C9 N2 C6 118.2(3) . . ?
C11 N3 H3 124.4 . . ?
C11 N3 C13 111.2(3) . . ?
C13 N3 H3 124.4 . . ?
N1 C1 C2 121.6(3) . . ?
C6 C1 N1 118.8(3) . . ?
C6 C1 C2 119.6(3) . . ?
C1 C2 H2 120.5 . . ?
C3 C2 C1 118.9(4) . . ?
C3 C2 H2 120.5 . . ?
C2 C3 H3A 119.1 . . ?
C2 C3 C4 121.8(4) . . ?
C4 C3 H3A 119.1 . . ?
C3 C4 H4 120.2 . . ?
C5 C4 C3 119.5(3) . . ?
C5 C4 H4 120.2 . . ?
C4 C5 H5 119.8 . . ?
C4 C5 C6 120.3(4) . . ?
C6 C5 H5 119.8 . . ?
N2 C6 C1 121.5(3) . . ?
N2 C6 C5 118.7(3) . . ?
C1 C6 C5 119.8(3) . . ?
N1 C7 H7A 109.5 . . ?
N1 C7 H7B 109.5 . . ?
N1 C7 H7C 109.5 . . ?
H7A C7 H7B 109.5 . . ?
H7A C7 H7C 109.5 . . ?
H7B C7 H7C 109.5 . . ?
O1 C8 N1 123.1(3) . . ?
O1 C8 C9 121.3(3) . . ?
N1 C8 C9 115.6(3) . . ?
N2 C9 C8 124.8(3) . . ?
N2 C9 C10 118.9(3) . . ?
C8 C9 C10 116.3(3) . . ?
F1 C10 C9 107.6(3) . . ?
F1 C10 C11 104.5(3) . . ?
F1 C10 C12 110.7(3) . . ?
C9 C10 C11 114.9(3) . . ?
C12 C10 C9 115.9(3) . . ?
C12 C10 C11 102.6(3) . . ?
O2 C11 N3 126.7(3) . . ?
O2 C11 C10 125.3(3) . . ?
N3 C11 C10 107.7(3) . . ?
C13 C12 C10 107.7(3) . . ?
C17 C12 C10 131.0(3) . . ?
C17 C12 C13 121.3(3) . . ?
C12 C13 N3 110.6(3) . . ?
C14 C13 N3 126.9(3) . . ?
C14 C13 C12 122.5(3) . . ?
C13 C14 H14 122.0 . . ?
C13 C14 C15 115.9(4) . . ?
C15 C14 H14 122.0 . . ?
C14 C15 H15 118.8 . . ?
C16 C15 C14 122.4(3) . . ?
C16 C15 H15 118.8 . . ?
C15 C16 H16 119.5 . . ?
C15 C16 C17 121.1(3) . . ?
C17 C16 H16 119.5 . . ?
C12 C17 C16 116.9(3) . . ?
C12 C17 C18 122.5(3) . . ?
C16 C17 C18 120.7(3) . . ?
C17 C18 H18A 109.5 . . ?
C17 C18 H18B 109.5 . . ?
C17 C18 H18C 109.5 . . ?
H18A C18 H18B 109.5 . . ?
H18A C18 H18C 109.5 . . ?
H18B C18 H18C 109.5 . . ?
H3B O3 H3C 104.5 . . ?

loop_
_geom_bond_atom_site_label_1
_geom_bond_atom_site_label_2
_geom_bond_distance
_geom_bond_site_symmetry_2
_geom_bond_publ_flag
F1 C10 1.405(4) . ?
O1 C8 1.237(4) . ?
O2 C11 1.210(4) . ?
N1 C1 1.409(4) . ?
N1 C7 1.469(5) . ?
N1 C8 1.371(5) . ?
N2 C6 1.391(5) . ?
N2 C9 1.292(4) . ?
N3 H3 0.8800 . ?
N3 C11 1.353(4) . ?
N3 C13 1.412(4) . ?
C1 C2 1.410(5) . ?
C1 C6 1.402(5) . ?
C2 H2 0.9500 . ?
C2 C3 1.372(5) . ?
C3 H3A 0.9500 . ?
C3 C4 1.395(6) . ?
C4 H4 0.9500 . ?
C4 C5 1.369(5) . ?
C5 H5 0.9500 . ?
C5 C6 1.403(5) . ?
C7 H7A 0.9800 . ?
C7 H7B 0.9800 . ?
C7 H7C 0.9800 . ?
C8 C9 1.470(5) . ?
C9 C10 1.513(5) . ?
C10 C11 1.563(5) . ?
C10 C12 1.507(5) . ?
C12 C13 1.401(5) . ?
C12 C17 1.379(5) . ?
C13 C14 1.379(5) . ?
C14 H14 0.9500 . ?
C14 C15 1.399(5) . ?
C15 H15 0.9500 . ?
C15 C16 1.381(6) . ?
C16 H16 0.9500 . ?
C16 C17 1.408(5) . ?
C17 C18 1.508(5) . ?
C18 H18A 0.9800 . ?
C18 H18B 0.9800 . ?
C18 H18C 0.9800 . ?
O3 H3B 0.8702 . ?
O3 H3C 0.8700 . ?
